data_4073256
loop_
_publ_author_name
'Zhang, Hong'
'Feng, Li'
'Gong, Lei'
'Wu, Liqiong'
'He, Guomei'
'Wen, Tingbin'
'Yang, Fangzu'
'Xia, Haiping'

_publ_section_title
;
 Synthesis and Characterization of Stable Ruthenabenzenes Starting from
 HC&#x22EE;CCH(OH)C&#x22EE;CH
;
_journal_issue 10
_journal_name_full Organometallics
_journal_page_first 2705
_journal_paper_doi 10.1021/om070195k
_journal_volume 26
_journal_year 2007
_chemical_formula_moiety 'C118 H96 Cl3 P6 Ru2, 3(BF4), 0.5 H2O'
_chemical_formula_sum 'C118 H96 B3 Cl3 F12 O0.5 P6 Ru2'
_chemical_formula_weight 2276.69
_chemical_name_systematic
; 
 ? 
;
_space_group_IT_number 2
_symmetry_cell_setting triclinic
_symmetry_space_group_name_Hall '-P 1'
_symmetry_space_group_name_H-M 'P -1'
_atom_sites_solution_hydrogens geom
_atom_sites_solution_primary direct
_atom_sites_solution_secondary difmap
_audit_creation_method SHELXL-97
_cell_angle_alpha 80.074(3)
_cell_angle_beta 89.858(3)
_cell_angle_gamma 84.173(3)
_cell_formula_units_Z 2
_cell_length_a 13.198(2)
_cell_length_b 19.435(4)
_cell_length_c 21.924(4)
_cell_measurement_reflns_used 19200
_cell_measurement_temperature 223(2)
_cell_measurement_theta_max 25
_cell_measurement_theta_min 0
_cell_volume 5510.1(17)
_computing_structure_refinement 'SHELXL-97 (Sheldrick, 1997)'
_computing_structure_solution 'SHELXS-97 (Sheldrick, 1990)'
_diffrn_ambient_temperature 223(2)
_diffrn_measured_fraction_theta_full 0.989
_diffrn_measured_fraction_theta_max 0.989
_diffrn_radiation_monochromator graphite
_diffrn_radiation_source 'fine-focus sealed tube'
_diffrn_radiation_type MoK\a
_diffrn_radiation_wavelength 0.71073
_diffrn_reflns_av_R_equivalents 0.0383
_diffrn_reflns_av_sigmaI/netI 0.0647
_diffrn_reflns_limit_h_max 15
_diffrn_reflns_limit_h_min -15
_diffrn_reflns_limit_k_max 23
_diffrn_reflns_limit_k_min -23
_diffrn_reflns_limit_l_max 26
_diffrn_reflns_limit_l_min -26
_diffrn_reflns_number 39908
_diffrn_reflns_theta_full 25.00
_diffrn_reflns_theta_max 25.00
_diffrn_reflns_theta_min 0.94
_exptl_absorpt_coefficient_mu 0.503
_exptl_absorpt_correction_T_max 1.000000
_exptl_absorpt_correction_T_min 0.863076
_exptl_absorpt_correction_type empirical
_exptl_absorpt_process_details SADABS
_exptl_crystal_colour Green
_exptl_crystal_density_diffrn 1.372
_exptl_crystal_density_method 'not measured'
_exptl_crystal_description Plate
_exptl_crystal_F_000 2320
_exptl_crystal_size_max 0.32
_exptl_crystal_size_mid 0.26
_exptl_crystal_size_min 0.12
_refine_diff_density_max 1.795
_refine_diff_density_min -0.862
_refine_diff_density_rms 0.151
_refine_ls_extinction_method none
_refine_ls_goodness_of_fit_ref 1.132
_refine_ls_hydrogen_treatment constr
_refine_ls_matrix_type full
_refine_ls_number_parameters 1278
_refine_ls_number_reflns 19200
_refine_ls_number_restraints 80
_refine_ls_restrained_S_all 1.141
_refine_ls_R_factor_all 0.1081
_refine_ls_R_factor_gt 0.0869
_refine_ls_shift/su_max 0.030
_refine_ls_shift/su_mean 0.001
_refine_ls_structure_factor_coef Fsqd
_refine_ls_weighting_details 'calc w=1/[\s^2^(Fo^2^)+(0.1237P)^2^+12.3275P] where P=(Fo^2^+2Fc^2^)/3'
_refine_ls_weighting_scheme calc
_refine_ls_wR_factor_gt 0.2225
_refine_ls_wR_factor_ref 0.2343
_reflns_number_gt 14998
_reflns_number_total 19200
_reflns_threshold_expression >2sigma(I)
_cod_data_source_file om070195ksi20070302_044645.cif
_cod_data_source_block Complex9
_cod_depositor_comments
;
The following automatic conversions were performed:

'_symmetry_cell_setting' value 'Triclinic' changed to 'triclinic'
according to /home/saulius/struct/CIF-dictionaries/cif_core.dic
dictionary named 'cif_core.dic' version 2.4.1 from
2010-06-29.

'_exptl_absorpt_correction_type' value 'Empirical'
changed to 'empirical' according to
/home/saulius/struct/CIF-dictionaries/cif_core.dic dictionary named
'cif_core.dic' version 2.4.1 from 2010-06-29.

Automatic conversion script
Id: cif_fix_values 1715 2011-07-08 13:25:40Z adriana 
;
_cod_original_sg_symbol_H-M P-1
_cod_original_formula_sum 'C118 H96 B3 Cl3 F12 O0.50 P6 Ru2'
_cod_database_code 4073256

loop_
_symmetry_equiv_pos_as_xyz
'x, y, z'
'-x, -y, -z'

loop_
_atom_site_label
_atom_site_type_symbol
_atom_site_fract_x
_atom_site_fract_y
_atom_site_fract_z
_atom_site_U_iso_or_equiv
_atom_site_adp_type
_atom_site_occupancy
_atom_site_symmetry_multiplicity
_atom_site_calc_flag
_atom_site_refinement_flags
Ru1 Ru 0.16314(3) 0.331717(19) 0.228241(15) 0.02671(9) Uani 1 1 d .
Ru2 Ru 0.15944(3) 0.160582(18) 0.271909(15) 0.02600(9) Uani 1 1 d .
Cl3 Cl 0.23577(9) 0.22873(6) 0.18034(5) 0.0323(3) Uani 1 1 d .
Cl1 Cl 0.23614(9) 0.25236(6) 0.32073(5) 0.0331(3) Uani 1 1 d .
Cl2 Cl 0.01352(9) 0.25818(6) 0.24752(5) 0.0350(3) Uani 1 1 d .
P1 P 0.09389(10) 0.39644(6) 0.13619(5) 0.0326(3) Uani 1 1 d .
P2 P 0.09582(9) 0.44277(6) 0.39215(5) 0.0292(3) Uani 1 1 d .
P5 P 0.42983(9) 0.00300(7) 0.25147(6) 0.0348(3) Uani 1 1 d .
P3 P 0.42543(9) 0.46271(7) 0.24807(6) 0.0356(3) Uani 1 1 d .
P6 P 0.09419(9) 0.05670(6) 0.10706(5) 0.0300(3) Uani 1 1 d .
P4 P 0.09267(9) 0.10656(6) 0.36370(5) 0.0306(3) Uani 1 1 d .
C221 C 0.1526(3) 0.5167(2) 0.4105(2) 0.0343(12) Uani 1 1 d .
C631 C 0.1505(4) -0.0278(2) 0.0946(2) 0.0347(12) Uani 1 1 d .
C25 C 0.0971(3) 0.1119(2) 0.21472(19) 0.0273(10) Uani 1 1 d .
H25A H 0.0259 0.1119 0.2144 0.033 Uiso 1 1 calc R
C11 C 0.1012(3) 0.3888(2) 0.28376(19) 0.0284(11) Uani 1 1 d .
H11A H 0.0298 0.3975 0.2830 0.034 Uiso 1 1 calc R
C511 C 0.4064(4) -0.0705(3) 0.3099(3) 0.0509(16) Uani 1 1 d .
C12 C 0.1559(3) 0.4181(2) 0.32517(19) 0.0268(11) Uani 1 1 d .
C15 C 0.2779(3) 0.3848(2) 0.2193(2) 0.0285(11) Uani 1 1 d .
H15A H 0.3130 0.3883 0.1817 0.034 Uiso 1 1 calc R
C121 C 0.1881(4) 0.4271(3) 0.0796(2) 0.0380(13) Uani 1 1 d .
C24 C 0.1531(3) 0.0774(2) 0.17461(19) 0.0275(11) Uani 1 1 d .
C626 C -0.0969(4) 0.1235(3) 0.1137(2) 0.0471(15) Uani 1 1 d .
H62A H -0.0639 0.1645 0.1038 0.057 Uiso 1 1 calc R
C21 C 0.2719(3) 0.0912(2) 0.2835(2) 0.0296(11) Uani 1 1 d .
H21A H 0.3027 0.0791 0.3231 0.035 Uiso 1 1 calc R
C616 C 0.2024(4) 0.1560(3) 0.0387(2) 0.0426(14) Uani 1 1 d .
H61A H 0.2420 0.1531 0.0748 0.051 Uiso 1 1 calc R
C336 C 0.5234(5) 0.3323(3) 0.2318(4) 0.077(2) Uani 1 1 d .
H33A H 0.4595 0.3147 0.2358 0.092 Uiso 1 1 calc R
C611 C 0.1191(4) 0.1191(2) 0.0399(2) 0.0322(12) Uani 1 1 d .
C115 C -0.1508(5) 0.3079(3) 0.0802(3) 0.0623(18) Uani 1 1 d .
H11B H -0.2142 0.2969 0.0964 0.075 Uiso 1 1 calc R
C231 C 0.1177(4) 0.3743(3) 0.4568(2) 0.0356(12) Uani 1 1 d .
C14 C 0.3132(3) 0.4191(2) 0.2653(2) 0.0316(11) Uani 1 1 d .
C411 C 0.0014(4) 0.1598(3) 0.4029(2) 0.0368(12) Uani 1 1 d .
C23 C 0.2565(3) 0.0517(2) 0.1839(2) 0.0282(11) Uani 1 1 d .
H23A H 0.2894 0.0301 0.1530 0.034 Uiso 1 1 calc R
C13 C 0.2563(3) 0.4320(2) 0.31647(19) 0.0281(11) Uani 1 1 d .
H13A H 0.2880 0.4514 0.3470 0.034 Uiso 1 1 calc R
C413 C -0.1664(4) 0.2220(3) 0.4009(3) 0.0561(17) Uani 1 1 d .
H41A H -0.2275 0.2401 0.3795 0.067 Uiso 1 1 calc R
C331 C 0.5325(4) 0.4024(3) 0.2344(2) 0.0448(15) Uani 1 1 d .
C322 C 0.4485(5) 0.5313(4) 0.1267(3) 0.074(2) Uani 1 1 d .
H32A H 0.5021 0.4966 0.1229 0.089 Uiso 1 1 calc R
C421 C 0.0242(4) 0.0304(3) 0.3606(2) 0.0386(13) Uani 1 1 d .
C414 C -0.1528(5) 0.2306(3) 0.4616(3) 0.0696(19) Uani 1 1 d .
H41B H -0.2048 0.2544 0.4817 0.084 Uiso 1 1 calc R
C332 C 0.6266(4) 0.4278(4) 0.2282(3) 0.0742(19) Uani 1 1 d .
H33B H 0.6320 0.4756 0.2287 0.089 Uiso 1 1 calc R
C431 C 0.1912(4) 0.0691(3) 0.4222(2) 0.0390(13) Uani 1 1 d .
C232 C 0.0511(4) 0.3685(3) 0.5064(2) 0.0478(15) Uani 1 1 d .
H23B H -0.0105 0.3979 0.5040 0.057 Uiso 1 1 calc R
C636 C 0.1978(4) -0.0357(3) 0.0399(2) 0.0440(14) Uani 1 1 d .
H63A H 0.1963 0.0024 0.0070 0.053 Uiso 1 1 calc R
C512 C 0.4660(6) -0.0923(4) 0.3606(3) 0.075(2) Uani 1 1 d .
H51A H 0.5214 -0.0675 0.3670 0.090 Uiso 1 1 calc R
C412 C -0.0901(4) 0.1869(3) 0.3723(2) 0.0437(14) Uani 1 1 d .
H41C H -0.0998 0.1809 0.3312 0.052 Uiso 1 1 calc R
C22 C 0.3122(3) 0.0566(2) 0.2361(2) 0.0299(11) Uani 1 1 d .
C235 C 0.2321(5) 0.2822(3) 0.5145(3) 0.0616(19) Uani 1 1 d .
H23C H 0.2939 0.2531 0.5176 0.074 Uiso 1 1 calc R
C224 C 0.2536(5) 0.6274(3) 0.4340(3) 0.0658(18) Uani 1 1 d .
H22A H 0.2889 0.6646 0.4422 0.079 Uiso 1 1 calc R
C216 C -0.0813(4) 0.5315(3) 0.3632(3) 0.0497(15) Uani 1 1 d .
H21B H -0.0411 0.5687 0.3638 0.060 Uiso 1 1 calc R
C226 C 0.1597(4) 0.5746(3) 0.3644(3) 0.0473(15) Uani 1 1 d .
H22B H 0.1311 0.5762 0.3249 0.057 Uiso 1 1 calc R
C236 C 0.2081(4) 0.3300(3) 0.4614(2) 0.0493(15) Uani 1 1 d .
H23D H 0.2530 0.3327 0.4279 0.059 Uiso 1 1 calc R
C131 C 0.0173(4) 0.4776(3) 0.1452(2) 0.0415(14) Uani 1 1 d .
C612 C 0.0591(4) 0.1257(3) -0.0124(2) 0.0450(14) Uani 1 1 d .
H61B H 0.0008 0.1015 -0.0116 0.054 Uiso 1 1 calc R
C211 C -0.0387(3) 0.4627(3) 0.3777(2) 0.0373(12) Uani 1 1 d .
C516 C 0.3230(6) -0.1044(4) 0.3046(4) 0.084(2) Uani 1 1 d U
H51B H 0.2791 -0.0895 0.2701 0.100 Uiso 1 1 calc R
C222 C 0.1955(4) 0.5156(3) 0.4681(2) 0.0429(14) Uani 1 1 d .
H22C H 0.1901 0.4772 0.5001 0.052 Uiso 1 1 calc R
C521 C 0.5261(4) 0.0479(3) 0.2798(2) 0.0425(14) Uani 1 1 d .
C312 C 0.4815(4) 0.4648(4) 0.3671(3) 0.0593(18) Uani 1 1 d .
H31A H 0.4758 0.4163 0.3726 0.071 Uiso 1 1 calc R
C116 C -0.0819(4) 0.3364(3) 0.1144(3) 0.0492(15) Uani 1 1 d .
H11C H -0.0987 0.3435 0.1547 0.059 Uiso 1 1 calc R
C433 C 0.3416(5) 0.0828(4) 0.4787(3) 0.077(2) Uani 1 1 d .
H43A H 0.3906 0.1113 0.4884 0.092 Uiso 1 1 calc R
C624 C -0.2456(5) 0.0683(4) 0.1394(3) 0.083(2) Uani 1 1 d .
H62B H -0.3152 0.0710 0.1490 0.099 Uiso 1 1 calc R
C126 C 0.2688(4) 0.3801(3) 0.0676(2) 0.0467(15) Uani 1 1 d .
H12A H 0.2767 0.3343 0.0905 0.056 Uiso 1 1 calc R
C311 C 0.4603(4) 0.5062(3) 0.3108(2) 0.0466(14) Uani 1 1 d .
C623 C -0.1924(5) 0.0031(4) 0.1405(4) 0.080(2) Uani 1 1 d .
H62C H -0.2266 -0.0376 0.1478 0.095 Uiso 1 1 calc R
C223 C 0.2462(4) 0.5708(3) 0.4781(3) 0.0617(17) Uani 1 1 d .
H22D H 0.2767 0.5692 0.5171 0.074 Uiso 1 1 calc R
C113 C -0.0332(5) 0.3139(3) -0.0016(3) 0.0687(19) Uani 1 1 d .
H11D H -0.0152 0.3055 -0.0413 0.082 Uiso 1 1 calc R
C422 C 0.0552(5) -0.0141(3) 0.3190(3) 0.0579(17) Uani 1 1 d .
H42A H 0.1076 -0.0027 0.2911 0.069 Uiso 1 1 calc R
C225 C 0.2096(5) 0.6305(3) 0.3773(3) 0.0643(19) Uani 1 1 d .
H22E H 0.2130 0.6704 0.3467 0.077 Uiso 1 1 calc R
C111 C 0.0112(4) 0.3546(3) 0.0901(2) 0.0384(13) Uani 1 1 d .
C432 C 0.2614(4) 0.1119(4) 0.4379(2) 0.0580(17) Uani 1 1 d .
H43B H 0.2550 0.1601 0.4211 0.070 Uiso 1 1 calc R
C333 C 0.7116(5) 0.3842(5) 0.2215(4) 0.093(3) Uani 1 1 d .
H33C H 0.7757 0.4015 0.2169 0.112 Uiso 1 1 calc R
C233 C 0.0755(5) 0.3193(3) 0.5593(3) 0.0593(17) Uani 1 1 d .
H23E H 0.0307 0.3147 0.5928 0.071 Uiso 1 1 calc R
C321 C 0.3950(4) 0.5293(3) 0.1811(2) 0.0425(14) Uani 1 1 d .
C425 C -0.1007(5) -0.0462(3) 0.3994(3) 0.0648(19) Uani 1 1 d .
H42B H -0.1549 -0.0571 0.4260 0.078 Uiso 1 1 calc R
C531 C 0.4754(4) -0.0280(3) 0.1826(2) 0.0531(15) Uani 1 1 d .
C524 C 0.6831(5) 0.1022(5) 0.3307(4) 0.103(3) Uani 1 1 d .
H52A H 0.7360 0.1194 0.3505 0.123 Uiso 1 1 calc R
C424 C -0.0668(6) -0.0895(4) 0.3591(3) 0.081(2) Uani 1 1 d .
H42C H -0.0972 -0.1313 0.3593 0.098 Uiso 1 1 calc R
C635 C 0.2472(5) -0.0997(3) 0.0336(3) 0.0623(18) Uani 1 1 d .
H63B H 0.2800 -0.1053 -0.0036 0.075 Uiso 1 1 calc R
C522 C 0.5068(5) 0.1069(4) 0.3038(3) 0.0736(19) Uani 1 1 d .
H52B H 0.4399 0.1291 0.3026 0.088 Uiso 1 1 calc R
C416 C 0.0141(5) 0.1695(3) 0.4631(3) 0.0559(16) Uani 1 1 d .
H41D H 0.0756 0.1523 0.4846 0.067 Uiso 1 1 calc R
C426 C -0.0542(4) 0.0128(3) 0.4001(3) 0.0467(15) Uani 1 1 d .
H42D H -0.0760 0.0424 0.4283 0.056 Uiso 1 1 calc R
C215 C -0.1833(4) 0.5448(4) 0.3480(3) 0.067(2) Uani 1 1 d .
H21C H -0.2131 0.5914 0.3376 0.081 Uiso 1 1 calc R
C114 C -0.1227(5) 0.2964(3) 0.0211(3) 0.0650(18) Uani 1 1 d .
H11E H -0.1669 0.2763 -0.0027 0.078 Uiso 1 1 calc R
C621 C -0.0410(4) 0.0591(3) 0.1168(2) 0.0379(12) Uani 1 1 d .
C214 C -0.2412(5) 0.4906(4) 0.3479(3) 0.071(2) Uani 1 1 d .
H21D H -0.3108 0.5004 0.3373 0.085 Uiso 1 1 calc R
C212 C -0.0996(4) 0.4074(3) 0.3790(3) 0.0476(15) Uani 1 1 d .
H21E H -0.0713 0.3606 0.3908 0.057 Uiso 1 1 calc R
C614 C 0.1704(5) 0.2025(3) -0.0673(3) 0.0571(18) Uani 1 1 d .
H61C H 0.1894 0.2302 -0.1043 0.069 Uiso 1 1 calc R
C213 C -0.1998(4) 0.4219(4) 0.3629(3) 0.0618(18) Uani 1 1 d .
H21F H -0.2407 0.3852 0.3621 0.074 Uiso 1 1 calc R
C615 C 0.2281(5) 0.1972(3) -0.0154(3) 0.0545(16) Uani 1 1 d .
H61D H 0.2859 0.2218 -0.0164 0.065 Uiso 1 1 calc R
C613 C 0.0853(5) 0.1685(3) -0.0667(2) 0.0540(17) Uani 1 1 d .
H61E H 0.0445 0.1737 -0.1026 0.065 Uiso 1 1 calc R
C323 C 0.4213(6) 0.5860(4) 0.0777(4) 0.091(2) Uani 1 1 d U
H32B H 0.4562 0.5878 0.0401 0.109 Uiso 1 1 calc R
C526 C 0.6255(4) 0.0179(4) 0.2783(3) 0.068(2) Uani 1 1 d .
H52C H 0.6389 -0.0223 0.2599 0.081 Uiso 1 1 calc R
C234 C 0.1666(6) 0.2773(3) 0.5622(3) 0.068(2) Uani 1 1 d .
H23F H 0.1836 0.2442 0.5982 0.081 Uiso 1 1 calc R
C415 C -0.0632(5) 0.2044(4) 0.4921(3) 0.0690(19) Uani 1 1 d .
H41E H -0.0540 0.2102 0.5333 0.083 Uiso 1 1 calc R
C434 C 0.3493(5) 0.0138(4) 0.5046(3) 0.073(2) Uani 1 1 d .
H43C H 0.4013 -0.0049 0.5338 0.087 Uiso 1 1 calc R
C112 C 0.0341(5) 0.3439(3) 0.0315(2) 0.0530(16) Uani 1 1 d .
H11F H 0.0956 0.3569 0.0136 0.064 Uiso 1 1 calc R
C622 C -0.0891(5) -0.0018(3) 0.1309(3) 0.0606(17) Uani 1 1 d .
H62D H -0.0515 -0.0460 0.1338 0.073 Uiso 1 1 calc R
C423 C 0.0094(7) -0.0744(3) 0.3187(3) 0.079(2) Uani 1 1 d .
H42E H 0.0304 -0.1047 0.2910 0.094 Uiso 1 1 calc R
C435 C 0.2815(5) -0.0281(4) 0.4883(3) 0.070(2) Uani 1 1 d .
H43D H 0.2888 -0.0763 0.5048 0.084 Uiso 1 1 calc R
C625 C -0.1996(4) 0.1293(4) 0.1248(3) 0.0626(19) Uani 1 1 d .
H62E H -0.2372 0.1734 0.1224 0.075 Uiso 1 1 calc R
C525 C 0.7044(7) 0.0448(5) 0.3025(4) 0.096(3) Uani 1 1 d U
H52D H 0.7717 0.0246 0.2999 0.115 Uiso 1 1 calc R
C335 C 0.6081(6) 0.2900(4) 0.2235(4) 0.093(3) Uani 1 1 d .
H33D H 0.6029 0.2432 0.2190 0.112 Uiso 1 1 calc R
C632 C 0.1514(5) -0.0848(3) 0.1426(3) 0.0522(16) Uani 1 1 d .
H63C H 0.1182 -0.0801 0.1798 0.063 Uiso 1 1 calc R
C325 C 0.2911(6) 0.6335(4) 0.1352(4) 0.079(2) Uani 1 1 d .
H32C H 0.2372 0.6682 0.1384 0.095 Uiso 1 1 calc R
C132 C -0.0756(5) 0.5002(3) 0.1159(3) 0.0588(18) Uani 1 1 d .
H13B H -0.1027 0.4734 0.0893 0.071 Uiso 1 1 calc R
C535 C 0.5376(6) -0.0011(5) 0.0787(4) 0.089(2) Uani 1 1 d U
H53A H 0.5549 0.0307 0.0438 0.107 Uiso 1 1 calc R
C326 C 0.3149(5) 0.5788(3) 0.1841(3) 0.0616(19) Uani 1 1 d .
H32D H 0.2752 0.5757 0.2199 0.074 Uiso 1 1 calc R
C124 C 0.3273(6) 0.4679(4) -0.0100(3) 0.080(2) Uani 1 1 d .
H12B H 0.3735 0.4822 -0.0412 0.096 Uiso 1 1 calc R
C634 C 0.2487(6) -0.1559(3) 0.0819(3) 0.069(2) Uani 1 1 d .
H63D H 0.2829 -0.1996 0.0777 0.082 Uiso 1 1 calc R
C316 C 0.4693(5) 0.5759(3) 0.3014(3) 0.0688(19) Uani 1 1 d .
H31B H 0.4574 0.6036 0.2620 0.083 Uiso 1 1 calc R
C125 C 0.3379(5) 0.4004(4) 0.0219(3) 0.071(2) Uani 1 1 d .
H12C H 0.3914 0.3681 0.0129 0.085 Uiso 1 1 calc R
C122 C 0.1810(5) 0.4955(3) 0.0471(2) 0.0492(16) Uani 1 1 d .
H12D H 0.1280 0.5284 0.0558 0.059 Uiso 1 1 calc R
C123 C 0.2483(5) 0.5151(4) 0.0039(3) 0.072(2) Uani 1 1 d .
H12E H 0.2422 0.5616 -0.0176 0.087 Uiso 1 1 calc R
C536 C 0.4962(4) 0.0194(4) 0.1334(3) 0.068(2) Uani 1 1 d .
H53B H 0.4831 0.0675 0.1352 0.082 Uiso 1 1 calc R
C534 C 0.5496(7) -0.0740(5) 0.0825(4) 0.104(3) Uani 1 1 d U
H53C H 0.5818 -0.0907 0.0488 0.124 Uiso 1 1 calc R
C532 C 0.4866(7) -0.0991(4) 0.1812(4) 0.092(2) Uani 1 1 d U
H53D H 0.4709 -0.1309 0.2165 0.110 Uiso 1 1 calc R
C136 C 0.0565(6) 0.5197(3) 0.1830(3) 0.0589(18) Uani 1 1 d .
H13C H 0.1197 0.5052 0.2033 0.071 Uiso 1 1 calc R
C315 C 0.4973(6) 0.6059(4) 0.3525(4) 0.099(3) Uani 1 1 d .
H31C H 0.5020 0.6545 0.3479 0.119 Uiso 1 1 calc R
C334 C 0.7023(5) 0.3153(5) 0.2215(4) 0.090(3) Uani 1 1 d .
H33E H 0.7612 0.2842 0.2201 0.108 Uiso 1 1 calc R
C313 C 0.5115(5) 0.4949(5) 0.4162(3) 0.082(2) Uani 1 1 d .
H31D H 0.5276 0.4667 0.4549 0.098 Uiso 1 1 calc R
C314 C 0.5174(6) 0.5638(5) 0.4086(4) 0.087(2) Uani 1 1 d U
H31E H 0.5358 0.5839 0.4425 0.104 Uiso 1 1 calc R
C533 C 0.5206(8) -0.1241(6) 0.1290(5) 0.123(3) Uani 1 1 d U
H53E H 0.5235 -0.1718 0.1256 0.148 Uiso 1 1 calc R
C436 C 0.2031(4) -0.0012(3) 0.4482(2) 0.0498(16) Uani 1 1 d .
H43E H 0.1564 -0.0309 0.4380 0.060 Uiso 1 1 calc R
C633 C 0.2014(6) -0.1480(3) 0.1350(3) 0.069(2) Uani 1 1 d .
H63E H 0.2026 -0.1865 0.1675 0.082 Uiso 1 1 calc R
C134 C -0.0862(7) 0.6019(4) 0.1635(4) 0.089(2) Uani 1 1 d U
H13D H -0.1222 0.6442 0.1701 0.107 Uiso 1 1 calc R
C135 C 0.0049(7) 0.5809(3) 0.1908(3) 0.082(2) Uani 1 1 d .
H13E H 0.0331 0.6091 0.2156 0.098 Uiso 1 1 calc R
C133 C -0.1278(6) 0.5615(4) 0.1255(4) 0.085(2) Uani 1 1 d .
H13F H -0.1920 0.5763 0.1065 0.102 Uiso 1 1 calc R
C523 C 0.5850(6) 0.1355(4) 0.3307(4) 0.093(2) Uani 1 1 d .
H52E H 0.5714 0.1763 0.3482 0.112 Uiso 1 1 calc R
C515 C 0.3007(7) -0.1613(5) 0.3493(5) 0.107(3) Uani 1 1 d U
H51C H 0.2420 -0.1840 0.3459 0.129 Uiso 1 1 calc R
C324 C 0.3455(6) 0.6365(4) 0.0834(4) 0.090(3) Uani 1 1 d .
H32E H 0.3308 0.6743 0.0506 0.109 Uiso 1 1 calc R
C513 C 0.4482(7) -0.1488(4) 0.4024(4) 0.095(2) Uani 1 1 d U
H51D H 0.4947 -0.1645 0.4355 0.113 Uiso 1 1 calc R
C514 C 0.3681(7) -0.1829(5) 0.3987(4) 0.108(3) Uani 1 1 d U
H51E H 0.3568 -0.2215 0.4292 0.129 Uiso 1 1 calc R
B1 B 0.4577(10) 0.7204(7) 0.5530(6) 0.113(2) Uiso 1 1 d .
F11 F 0.5469(5) 0.7025(6) 0.5629(7) 0.303(7) Uani 1 1 d .
F12 F 0.4247(10) 0.7001(4) 0.6109(4) 0.271(6) Uani 1 1 d .
F13 F 0.4223(9) 0.6885(4) 0.5177(4) 0.281(5) Uani 1 1 d .
F14 F 0.4313(7) 0.7881(3) 0.5427(3) 0.163(3) Uani 1 1 d .
B2 B -0.0408(10) 0.2500(7) 0.7423(6) 0.113(2) Uiso 1 1 d .
F21 F -0.0889(7) 0.2240(3) 0.7057(5) 0.302(4) Uani 1 1 d .
F22 F -0.1152(6) 0.2885(3) 0.7682(4) 0.212(3) Uani 1 1 d .
F23 F 0.0106(5) 0.1966(3) 0.7796(3) 0.143(2) Uani 1 1 d .
F24 F 0.0218(5) 0.2970(3) 0.7140(2) 0.130(2) Uani 1 1 d .
B3 B 0.4654(8) -0.2236(6) -0.0364(5) 0.113(2) Uiso 1 1 d D
F31 F 0.4583(8) -0.1539(5) -0.0430(5) 0.260(5) Uiso 1 1 d D
F32 F 0.5436(9) -0.2476(6) -0.0647(5) 0.297(6) Uiso 1 1 d D
F33 F 0.5060(8) -0.2448(6) 0.0228(4) 0.243(4) Uiso 1 1 d D
F34 F 0.3704(6) -0.2366(5) -0.0357(4) 0.204(3) Uiso 1 1 d D
O1 O 0.6153(13) -0.3320(10) 0.1603(12) 0.092(7) Uani 0.25 1 d P
O2 O 0.2578(16) 0.1927(18) 0.7432(10) 0.148(12) Uani 0.25 1 d P

loop_
_atom_site_aniso_label
_atom_site_aniso_U_11
_atom_site_aniso_U_22
_atom_site_aniso_U_33
_atom_site_aniso_U_23
_atom_site_aniso_U_13
_atom_site_aniso_U_12
Ru1 0.02856(18) 0.03208(18) 0.02086(17) -0.00727(14) 0.00292(14) -0.00510(15)
Ru2 0.02669(18) 0.03224(18) 0.02050(16) -0.00676(14) 0.00160(14) -0.00622(15)
Cl3 0.0406(6) 0.0337(5) 0.0246(5) -0.0081(4) 0.0084(4) -0.0081(5)
Cl1 0.0396(6) 0.0363(6) 0.0242(5) -0.0066(4) -0.0033(5) -0.0059(5)
Cl2 0.0325(6) 0.0380(6) 0.0350(6) -0.0065(5) 0.0028(5) -0.0062(5)
P1 0.0367(6) 0.0363(6) 0.0253(6) -0.0081(5) 0.0012(5) -0.0012(5)
P2 0.0244(5) 0.0380(6) 0.0277(6) -0.0114(5) 0.0051(5) -0.0052(5)
P5 0.0310(6) 0.0412(7) 0.0322(6) -0.0083(5) -0.0053(5) 0.0006(5)
P3 0.0295(6) 0.0487(7) 0.0308(6) -0.0085(5) 0.0086(5) -0.0116(5)
P6 0.0290(6) 0.0392(6) 0.0242(5) -0.0084(5) -0.0011(5) -0.0099(5)
P4 0.0310(6) 0.0394(6) 0.0228(5) -0.0069(5) 0.0032(5) -0.0078(5)
C221 0.024(2) 0.041(2) 0.042(3) -0.016(2) 0.0087(19) -0.0039(19)
C631 0.038(3) 0.040(2) 0.030(2) -0.013(2) -0.001(2) -0.011(2)
C25 0.024(2) 0.037(2) 0.026(2) -0.0115(18) -0.0022(17) -0.0155(18)
C11 0.027(2) 0.034(2) 0.024(2) -0.0063(18) 0.0065(18) -0.0008(19)
C511 0.048(3) 0.043(3) 0.061(3) -0.007(3) -0.017(3) -0.005(3)
C12 0.026(2) 0.033(2) 0.022(2) -0.0044(18) 0.0060(17) -0.0064(18)
C15 0.026(2) 0.026(2) 0.033(2) -0.0043(18) 0.0051(18) -0.0049(18)
C121 0.043(3) 0.046(3) 0.023(2) -0.001(2) 0.000(2) -0.003(2)
C24 0.031(2) 0.032(2) 0.021(2) -0.0066(17) -0.0012(18) -0.0098(19)
C626 0.030(3) 0.069(4) 0.041(3) -0.007(3) -0.001(2) -0.006(3)
C21 0.027(2) 0.041(2) 0.022(2) -0.0052(19) -0.0051(18) -0.0069(19)
C616 0.045(3) 0.048(3) 0.035(3) -0.003(2) -0.002(2) -0.011(2)
C336 0.063(4) 0.049(4) 0.111(6) 0.005(4) 0.021(4) 0.002(3)
C611 0.040(3) 0.034(2) 0.024(2) -0.0063(19) -0.0017(19) -0.004(2)
C115 0.053(3) 0.066(4) 0.066(4) -0.001(3) -0.020(3) -0.014(3)
C231 0.036(2) 0.045(3) 0.026(2) -0.006(2) 0.007(2) -0.009(2)
C14 0.030(2) 0.035(2) 0.031(2) -0.0063(19) 0.0029(19) -0.0069(19)
C411 0.039(3) 0.046(3) 0.029(2) -0.012(2) 0.008(2) -0.011(2)
C23 0.028(2) 0.031(2) 0.026(2) -0.0040(18) 0.0029(18) -0.0088(18)
C13 0.030(2) 0.033(2) 0.021(2) -0.0032(18) 0.0045(18) -0.0038(19)
C413 0.037(3) 0.054(3) 0.078(4) -0.015(3) 0.015(3) -0.006(3)
C331 0.030(2) 0.073(4) 0.031(3) -0.008(2) 0.008(2) -0.001(2)
C322 0.066(4) 0.083(5) 0.062(4) 0.015(4) 0.021(3) -0.002(4)
C421 0.045(3) 0.037(3) 0.033(3) 0.003(2) -0.004(2) -0.013(2)
C414 0.062(4) 0.073(4) 0.085(4) -0.039(3) 0.033(3) -0.016(3)
C332 0.037(3) 0.102(4) 0.101(4) -0.060(4) 0.023(3) -0.017(3)
C431 0.033(2) 0.057(3) 0.026(2) -0.005(2) 0.009(2) -0.004(2)
C232 0.050(3) 0.058(3) 0.039(3) -0.016(2) 0.016(2) -0.011(3)
C636 0.050(3) 0.042(3) 0.040(3) -0.006(2) 0.003(2) -0.005(2)
C512 0.094(5) 0.074(4) 0.051(4) 0.015(3) -0.010(4) -0.027(4)
C412 0.044(3) 0.050(3) 0.040(3) -0.010(2) 0.007(2) -0.017(2)
C22 0.026(2) 0.035(2) 0.029(2) -0.0051(19) -0.0020(18) -0.0028(19)
C235 0.064(4) 0.065(4) 0.049(3) -0.003(3) -0.003(3) 0.010(3)
C224 0.056(3) 0.064(3) 0.090(4) -0.039(3) 0.013(3) -0.023(3)
C216 0.041(3) 0.053(3) 0.058(3) -0.022(3) -0.002(3) 0.001(3)
C226 0.050(3) 0.044(3) 0.049(3) -0.010(2) 0.001(3) -0.006(3)
C236 0.051(3) 0.057(3) 0.039(3) -0.010(2) 0.009(2) 0.002(3)
C131 0.055(3) 0.042(3) 0.024(2) -0.002(2) 0.005(2) 0.006(2)
C612 0.053(3) 0.046(3) 0.037(3) -0.010(2) -0.009(2) -0.004(3)
C211 0.026(2) 0.057(3) 0.032(2) -0.017(2) 0.0050(19) 0.000(2)
C516 0.086(4) 0.072(4) 0.088(4) 0.009(3) -0.023(3) -0.019(3)
C222 0.041(3) 0.055(3) 0.037(3) -0.018(2) 0.005(2) -0.006(2)
C521 0.039(3) 0.060(3) 0.029(2) -0.004(2) -0.002(2) -0.011(2)
C312 0.034(3) 0.100(4) 0.049(3) -0.022(3) -0.001(2) -0.017(3)
C116 0.056(3) 0.049(3) 0.041(3) -0.003(2) -0.012(3) -0.004(3)
C433 0.061(4) 0.131(6) 0.039(3) -0.005(4) -0.013(3) -0.028(4)
C624 0.037(3) 0.130(6) 0.084(5) -0.018(5) 0.012(3) -0.021(4)
C126 0.057(3) 0.051(3) 0.027(2) 0.002(2) 0.014(2) 0.003(3)
C311 0.026(2) 0.073(3) 0.049(3) -0.022(3) 0.015(2) -0.022(2)
C623 0.058(4) 0.089(5) 0.099(5) -0.019(4) 0.011(4) -0.042(3)
C223 0.045(3) 0.096(4) 0.059(3) -0.047(3) 0.005(3) -0.020(3)
C113 0.086(4) 0.072(4) 0.050(3) -0.032(3) -0.024(3) 0.022(4)
C422 0.087(4) 0.053(3) 0.040(3) -0.013(2) 0.024(3) -0.030(3)
C225 0.069(4) 0.051(3) 0.076(4) -0.012(3) 0.009(3) -0.018(3)
C111 0.038(3) 0.041(3) 0.036(3) -0.011(2) -0.011(2) 0.007(2)
C432 0.060(3) 0.080(4) 0.032(3) 0.005(3) -0.014(3) -0.026(3)
C333 0.037(3) 0.136(7) 0.116(6) -0.050(5) 0.013(4) -0.006(4)
C233 0.080(4) 0.064(4) 0.037(3) -0.009(3) 0.021(3) -0.023(3)
C321 0.039(3) 0.048(3) 0.040(3) -0.003(2) 0.013(2) -0.010(2)
C425 0.067(4) 0.050(3) 0.076(4) -0.003(3) 0.015(3) -0.015(3)
C531 0.040(3) 0.080(4) 0.042(3) -0.033(3) -0.016(2) 0.015(3)
C524 0.060(4) 0.162(7) 0.089(5) -0.001(5) -0.026(4) -0.059(4)
C424 0.096(5) 0.066(4) 0.082(5) 0.013(4) -0.010(4) -0.051(4)
C635 0.073(4) 0.062(4) 0.055(3) -0.021(3) 0.013(3) -0.005(3)
C522 0.048(3) 0.099(4) 0.091(4) -0.051(4) 0.014(3) -0.034(3)
C416 0.052(3) 0.079(4) 0.044(3) -0.032(3) 0.004(3) -0.005(3)
C426 0.044(3) 0.043(3) 0.050(3) 0.003(2) 0.007(2) -0.009(2)
C215 0.039(3) 0.081(4) 0.083(4) -0.027(4) -0.011(3) 0.012(3)
C114 0.085(4) 0.045(3) 0.067(4) -0.019(3) -0.036(3) -0.002(3)
C621 0.032(2) 0.056(3) 0.030(2) -0.013(2) -0.001(2) -0.018(2)
C214 0.028(3) 0.113(5) 0.074(4) -0.028(4) -0.005(3) 0.002(3)
C212 0.036(3) 0.058(3) 0.053(3) -0.017(3) 0.010(2) -0.014(2)
C614 0.082(4) 0.050(3) 0.034(3) 0.007(3) 0.007(3) -0.005(3)
C213 0.034(3) 0.085(4) 0.071(4) -0.017(3) 0.010(3) -0.021(3)
C615 0.054(3) 0.055(3) 0.055(3) -0.005(3) 0.010(3) -0.019(3)
C613 0.078(4) 0.052(3) 0.029(3) -0.001(2) -0.009(3) 0.000(3)
C323 0.083(4) 0.101(4) 0.078(4) 0.011(4) 0.021(3) -0.006(4)
C526 0.035(3) 0.092(5) 0.076(4) -0.011(4) -0.014(3) -0.006(3)
C234 0.104(5) 0.059(4) 0.036(3) 0.007(3) 0.000(3) -0.014(4)
C415 0.078(4) 0.089(4) 0.053(3) -0.039(3) 0.018(3) -0.022(4)
C434 0.052(4) 0.110(6) 0.045(3) 0.008(4) -0.003(3) 0.010(4)
C112 0.058(3) 0.063(3) 0.042(3) -0.026(3) 0.002(3) 0.004(3)
C622 0.051(3) 0.073(4) 0.066(4) -0.022(3) 0.009(3) -0.022(3)
C423 0.145(6) 0.051(3) 0.049(3) -0.018(3) 0.019(4) -0.037(4)
C435 0.064(4) 0.079(5) 0.059(4) 0.000(3) -0.008(3) 0.009(4)
C625 0.041(3) 0.082(4) 0.063(4) -0.007(3) -0.001(3) -0.008(3)
C525 0.085(4) 0.103(5) 0.099(4) -0.017(4) -0.014(4) -0.006(4)
C335 0.075(5) 0.057(4) 0.138(7) -0.007(4) 0.039(5) 0.017(4)
C632 0.074(4) 0.046(3) 0.038(3) -0.008(2) 0.008(3) -0.012(3)
C325 0.066(4) 0.064(4) 0.097(5) 0.011(4) 0.005(4) -0.005(4)
C132 0.062(4) 0.050(3) 0.064(4) -0.015(3) -0.009(3) 0.005(3)
C535 0.073(4) 0.128(5) 0.068(4) -0.021(4) -0.014(3) -0.010(4)
C326 0.050(3) 0.060(4) 0.071(4) 0.003(3) 0.013(3) -0.011(3)
C124 0.083(4) 0.069(4) 0.071(4) 0.026(4) 0.038(4) 0.004(4)
C634 0.087(5) 0.043(3) 0.080(4) -0.021(3) 0.002(4) -0.004(3)
C316 0.064(4) 0.074(4) 0.080(4) -0.035(3) 0.008(3) -0.026(3)
C125 0.070(4) 0.069(4) 0.064(4) 0.008(3) 0.030(3) 0.010(3)
C122 0.059(3) 0.044(3) 0.037(3) 0.008(2) 0.003(3) 0.003(3)
C123 0.077(4) 0.058(4) 0.070(4) 0.021(3) 0.019(4) -0.002(3)
C536 0.027(3) 0.146(6) 0.040(3) -0.035(3) 0.002(2) -0.008(3)
C534 0.101(5) 0.114(5) 0.098(4) -0.039(4) 0.016(4) 0.014(4)
C532 0.111(5) 0.093(4) 0.072(4) -0.032(3) -0.010(3) 0.026(4)
C136 0.094(5) 0.037(3) 0.044(3) -0.008(2) -0.011(3) 0.005(3)
C315 0.093(5) 0.082(4) 0.140(7) -0.057(5) 0.010(5) -0.032(4)
C334 0.048(4) 0.107(6) 0.103(6) -0.002(5) 0.018(4) 0.018(4)
C313 0.048(4) 0.150(6) 0.061(4) -0.045(4) 0.002(3) -0.023(4)
C314 0.078(4) 0.110(4) 0.086(4) -0.046(3) 0.006(3) -0.025(3)
C533 0.135(5) 0.121(5) 0.114(5) -0.044(4) 0.002(4) 0.025(4)
C436 0.046(3) 0.062(3) 0.038(3) -0.005(3) 0.003(2) 0.003(3)
C633 0.106(5) 0.035(3) 0.064(4) -0.003(3) 0.001(4) -0.013(3)
C134 0.106(4) 0.076(4) 0.083(4) -0.027(3) 0.010(4) 0.022(3)
C135 0.141(7) 0.052(4) 0.049(4) -0.018(3) -0.018(4) 0.021(4)
C133 0.074(5) 0.078(5) 0.098(5) -0.024(4) -0.011(4) 0.028(4)
C523 0.094(5) 0.117(5) 0.090(5) -0.053(4) 0.022(4) -0.054(4)
C515 0.105(5) 0.097(4) 0.120(5) 0.001(4) -0.016(4) -0.040(4)
C324 0.077(5) 0.088(5) 0.089(5) 0.033(4) 0.010(4) -0.005(4)
C513 0.103(4) 0.095(4) 0.083(4) 0.002(4) -0.018(4) -0.031(4)
C514 0.110(5) 0.104(5) 0.103(5) 0.007(4) -0.009(4) -0.025(4)
F11 0.046(3) 0.319(11) 0.576(19) -0.163(12) 0.050(6) -0.029(5)
F12 0.432(15) 0.159(7) 0.178(7) 0.036(6) 0.096(9) 0.066(9)
F13 0.460(12) 0.121(4) 0.277(7) -0.091(5) -0.211(8) 0.007(7)
F14 0.291(9) 0.116(4) 0.082(3) -0.013(3) -0.022(5) -0.029(5)
F21 0.327(7) 0.124(4) 0.472(9) -0.153(5) -0.295(6) 0.085(5)
F22 0.254(6) 0.143(4) 0.275(7) -0.088(5) 0.177(5) -0.105(4)
F23 0.155(5) 0.168(5) 0.094(4) 0.023(4) -0.027(4) -0.040(4)
F24 0.164(5) 0.121(4) 0.098(3) -0.008(3) 0.051(3) -0.005(4)
O1 0.048(9) 0.070(11) 0.16(2) -0.016(12) 0.001(12) -0.033(9)
O2 0.067(12) 0.27(3) 0.076(14) -0.004(17) -0.046(11) 0.069(16)

loop_
_atom_type_symbol
_atom_type_description
_atom_type_scat_dispersion_real
_atom_type_scat_dispersion_imag
_atom_type_scat_source
C C 0.0033 0.0016 'International Tables Vol C Tables 4.2.6.8 and 6.1.1.4'
H H 0.0000 0.0000 'International Tables Vol C Tables 4.2.6.8 and 6.1.1.4'
B B 0.0013 0.0007 'International Tables Vol C Tables 4.2.6.8 and 6.1.1.4'
O O 0.0106 0.0060 'International Tables Vol C Tables 4.2.6.8 and 6.1.1.4'
F F 0.0171 0.0103 'International Tables Vol C Tables 4.2.6.8 and 6.1.1.4'
P P 0.1023 0.0942 'International Tables Vol C Tables 4.2.6.8 and 6.1.1.4'
Cl Cl 0.1484 0.1585 'International Tables Vol C Tables 4.2.6.8 and 6.1.1.4'
Ru Ru -1.2594 0.8363 'International Tables Vol C Tables 4.2.6.8 and 6.1.1.4'

loop_
_geom_angle_atom_site_label_1
_geom_angle_atom_site_label_2
_geom_angle_atom_site_label_3
_geom_angle
C15 Ru1 C11 91.01(19)
C15 Ru1 P1 89.99(13)
C11 Ru1 P1 98.33(13)
C15 Ru1 Cl1 93.03(13)
C11 Ru1 Cl1 86.71(13)
P1 Ru1 Cl1 174.09(4)
C15 Ru1 Cl3 98.82(14)
C11 Ru1 Cl3 163.51(13)
P1 Ru1 Cl3 94.90(4)
Cl1 Ru1 Cl3 79.62(4)
C15 Ru1 Cl2 176.30(14)
C11 Ru1 Cl2 87.48(14)
P1 Ru1 Cl2 93.57(4)
Cl1 Ru1 Cl2 83.52(4)
Cl3 Ru1 Cl2 81.89(4)
C21 Ru2 C25 90.81(19)
C21 Ru2 P4 89.00(13)
C25 Ru2 P4 99.47(13)
C21 Ru2 Cl3 92.72(13)
C25 Ru2 Cl3 86.75(13)
P4 Ru2 Cl3 173.52(4)
C21 Ru2 Cl1 98.00(14)
C25 Ru2 Cl1 163.68(13)
P4 Ru2 Cl1 94.41(4)
Cl3 Ru2 Cl1 79.17(4)
C21 Ru2 Cl2 175.26(13)
C25 Ru2 Cl2 88.01(13)
P4 Ru2 Cl2 95.71(4)
Cl3 Ru2 Cl2 82.63(4)
Cl1 Ru2 Cl2 82.09(4)
Ru2 Cl3 Ru1 82.71(4)
Ru1 Cl1 Ru2 83.00(4)
Ru1 Cl2 Ru2 80.82(4)
C121 P1 C131 102.8(2)
C121 P1 C111 101.9(2)
C131 P1 C111 103.4(2)
C121 P1 Ru1 114.29(16)
C131 P1 Ru1 114.12(16)
C111 P1 Ru1 118.43(16)
C231 P2 C12 110.7(2)
C231 P2 C221 106.9(2)
C12 P2 C221 108.4(2)
C231 P2 C211 109.6(2)
C12 P2 C211 109.7(2)
C221 P2 C211 111.6(2)
C22 P5 C521 112.6(2)
C22 P5 C511 107.1(2)
C521 P5 C511 108.4(2)
C22 P5 C531 110.5(2)
C521 P5 C531 108.6(3)
C511 P5 C531 109.7(3)
C14 P3 C321 106.5(2)
C14 P3 C331 111.7(2)
C321 P3 C331 111.5(2)
C14 P3 C311 111.6(2)
C321 P3 C311 107.7(3)
C331 P3 C311 107.9(2)
C611 P6 C621 108.5(2)
C611 P6 C631 107.2(2)
C621 P6 C631 112.3(2)
C611 P6 C24 110.4(2)
C621 P6 C24 109.9(2)
C631 P6 C24 108.5(2)
C411 P4 C421 101.3(2)
C411 P4 C431 105.2(2)
C421 P4 C431 100.9(2)
C411 P4 Ru2 117.29(16)
C421 P4 Ru2 117.32(16)
C431 P4 Ru2 112.77(16)
C222 C221 C226 119.2(5)
C222 C221 P2 121.6(4)
C226 C221 P2 119.0(4)
C636 C631 C632 119.8(5)
C636 C631 P6 121.0(4)
C632 C631 P6 119.0(4)
C24 C25 Ru2 122.2(3)
C12 C11 Ru1 123.7(3)
C512 C511 C516 117.5(6)
C512 C511 P5 123.1(5)
C516 C511 P5 119.3(5)
C13 C12 C11 123.4(4)
C13 C12 P2 116.5(3)
C11 C12 P2 120.1(3)
C14 C15 Ru1 124.2(3)
C126 C121 C122 118.7(5)
C126 C121 P1 118.8(4)
C122 C121 P1 122.5(4)
C25 C24 C23 124.3(4)
C25 C24 P6 120.6(3)
C23 C24 P6 115.0(3)
C625 C626 C621 121.8(6)
C22 C21 Ru2 123.4(3)
C611 C616 C615 119.9(5)
C335 C336 C331 118.8(7)
C616 C611 C612 119.8(4)
C616 C611 P6 120.3(4)
C612 C611 P6 119.7(4)
C116 C115 C114 118.1(6)
C236 C231 C232 118.9(4)
C236 C231 P2 119.6(4)
C232 C231 P2 121.1(4)
C13 C14 C15 123.6(4)
C13 C14 P3 118.7(4)
C15 C14 P3 116.5(3)
C416 C411 C412 118.3(5)
C416 C411 P4 123.4(4)
C412 C411 P4 118.0(4)
C22 C23 C24 123.5(4)
C12 C13 C14 124.0(4)
C412 C413 C414 119.6(6)
C332 C331 C336 120.1(6)
C332 C331 P3 117.3(5)
C336 C331 P3 122.5(4)
C321 C322 C323 118.4(7)
C426 C421 C422 118.4(5)
C426 C421 P4 122.5(4)
C422 C421 P4 119.0(4)
C415 C414 C413 119.6(6)
C333 C332 C331 120.4(7)
C436 C431 C432 118.3(5)
C436 C431 P4 122.7(4)
C432 C431 P4 118.8(4)
C233 C232 C231 120.0(5)
C635 C636 C631 119.7(5)
C513 C512 C511 121.6(7)
C413 C412 C411 121.4(5)
C23 C22 C21 122.9(4)
C23 C22 P5 118.4(3)
C21 C22 P5 117.5(3)
C234 C235 C236 119.8(6)
C223 C224 C225 119.4(6)
C215 C216 C211 119.0(6)
C221 C226 C225 119.3(5)
C235 C236 C231 120.5(5)
C132 C131 C136 118.5(5)
C132 C131 P1 123.9(4)
C136 C131 P1 117.7(4)
C611 C612 C613 119.6(5)
C216 C211 C212 120.3(5)
C216 C211 P2 120.5(4)
C212 C211 P2 119.1(4)
C511 C516 C515 121.4(7)
C223 C222 C221 119.4(5)
C522 C521 C526 119.4(6)
C522 C521 P5 123.8(4)
C526 C521 P5 116.8(5)
C311 C312 C313 119.4(7)
C111 C116 C115 121.3(5)
C434 C433 C432 120.6(7)
C625 C624 C623 121.9(6)
C125 C126 C121 120.3(5)
C316 C311 C312 121.6(6)
C316 C311 P3 121.4(5)
C312 C311 P3 116.9(5)
C622 C623 C624 119.5(7)
C224 C223 C222 122.1(6)
C114 C113 C112 122.2(6)
C423 C422 C421 120.1(6)
C224 C225 C226 120.5(6)
C112 C111 C116 118.4(5)
C112 C111 P1 122.9(4)
C116 C111 P1 118.6(4)
C431 C432 C433 119.4(6)
C334 C333 C332 118.8(7)
C234 C233 C232 119.1(5)
C326 C321 C322 119.1(5)
C326 C321 P3 118.5(4)
C322 C321 P3 122.4(4)
C426 C425 C424 118.5(6)
C536 C531 C532 121.8(6)
C536 C531 P5 118.5(5)
C532 C531 P5 119.8(5)
C525 C524 C523 121.2(8)
C423 C424 C425 122.3(6)
C636 C635 C634 120.0(6)
C521 C522 C523 120.6(6)
C411 C416 C415 120.2(5)
C425 C426 C421 121.7(6)
C214 C215 C216 120.2(6)
C113 C114 C115 119.9(6)
C626 C621 C622 119.6(5)
C626 C621 P6 118.5(4)
C622 C621 P6 121.8(4)
C215 C214 C213 121.3(6)
C213 C212 C211 119.5(5)
C615 C614 C613 120.9(5)
C212 C213 C214 119.7(6)
C614 C615 C616 120.4(6)
C614 C613 C612 119.4(5)
C324 C323 C322 120.9(7)
C525 C526 C521 121.9(7)
C235 C234 C233 121.7(6)
C414 C415 C416 120.9(6)
C435 C434 C433 119.7(6)
C111 C112 C113 120.0(6)
C623 C622 C621 119.4(6)
C424 C423 C422 119.0(6)
C434 C435 C436 120.8(7)
C626 C625 C624 117.7(6)
C526 C525 C524 118.3(8)
C336 C335 C334 120.1(8)
C633 C632 C631 119.2(5)
C324 C325 C326 119.4(7)
C133 C132 C131 119.9(6)
C534 C535 C536 112.4(8)
C321 C326 C325 121.1(6)
C125 C124 C123 119.9(6)
C633 C634 C635 120.0(6)
C311 C316 C315 118.1(7)
C124 C125 C126 119.3(6)
C123 C122 C121 120.8(5)
C122 C123 C124 121.0(6)
C531 C536 C535 121.6(7)
C533 C534 C535 128.2(9)
C533 C532 C531 120.9(8)
C135 C136 C131 120.7(6)
C314 C315 C316 119.5(7)
C333 C334 C335 121.4(7)
C314 C313 C312 120.1(7)
C313 C314 C315 121.3(8)
C534 C533 C532 114.6(10)
C435 C436 C431 121.1(6)
C634 C633 C632 121.3(6)
C135 C134 C133 120.2(7)
C134 C135 C136 120.8(7)
C132 C133 C134 119.9(7)
C524 C523 C522 118.3(8)
C514 C515 C516 117.7(8)
C325 C324 C323 120.8(7)
C514 C513 C512 122.3(8)
C513 C514 C515 119.2(9)
F13 B1 F11 111.9(14)
F13 B1 F14 115.4(11)
F11 B1 F14 115.9(13)
F13 B1 F12 110.7(13)
F11 B1 F12 97.8(12)
F14 B1 F12 103.0(10)
F21 B2 F23 106.4(11)
F21 B2 F22 102.5(11)
F23 B2 F22 117.0(11)
F21 B2 F24 113.3(11)
F23 B2 F24 111.9(10)
F22 B2 F24 105.5(10)
F32 B3 F34 131.8(12)
F32 B3 F31 111.4(11)
F34 B3 F31 102.9(10)
F32 B3 F33 96.0(9)
F34 B3 F33 108.4(10)
F31 B3 F33 102.8(11)

loop_
_geom_bond_atom_site_label_1
_geom_bond_atom_site_label_2
_geom_bond_distance
Ru1 C15 1.909(4)
Ru1 C11 1.912(4)
Ru1 P1 2.3219(12)
Ru1 Cl1 2.4594(11)
Ru1 Cl3 2.5216(12)
Ru1 Cl2 2.5457(13)
Ru2 C21 1.888(4)
Ru2 C25 1.927(4)
Ru2 P4 2.3193(12)
Ru2 Cl3 2.4786(11)
Ru2 Cl1 2.5263(12)
Ru2 Cl2 2.5508(12)
P1 C121 1.824(5)
P1 C131 1.825(5)
P1 C111 1.828(5)
P2 C231 1.771(5)
P2 C12 1.782(4)
P2 C221 1.791(5)
P2 C211 1.796(5)
P5 C22 1.778(4)
P5 C521 1.783(6)
P5 C511 1.798(6)
P5 C531 1.800(6)
P3 C14 1.787(5)
P3 C321 1.799(5)
P3 C331 1.800(5)
P3 C311 1.817(6)
P6 C611 1.791(4)
P6 C621 1.793(5)
P6 C631 1.797(5)
P6 C24 1.798(4)
P4 C411 1.819(5)
P4 C421 1.822(5)
P4 C431 1.832(5)
C221 C222 1.380(7)
C221 C226 1.389(7)
C631 C636 1.375(7)
C631 C632 1.390(7)
C25 C24 1.367(6)
C11 C12 1.391(6)
C511 C512 1.345(9)
C511 C516 1.355(9)
C12 C13 1.386(6)
C15 C14 1.406(7)
C121 C126 1.387(7)
C121 C122 1.390(7)
C24 C23 1.407(6)
C626 C625 1.373(8)
C626 C621 1.377(7)
C21 C22 1.408(6)
C616 C611 1.371(7)
C616 C615 1.374(7)
C336 C335 1.349(9)
C336 C331 1.391(9)
C611 C612 1.377(7)
C115 C116 1.394(8)
C115 C114 1.395(9)
C231 C236 1.393(7)
C231 C232 1.394(7)
C14 C13 1.393(6)
C411 C416 1.379(7)
C411 C412 1.391(7)
C23 C22 1.384(6)
C413 C412 1.370(8)
C413 C414 1.383(9)
C331 C332 1.381(8)
C322 C321 1.380(8)
C322 C323 1.395(10)
C421 C426 1.379(7)
C421 C422 1.395(8)
C414 C415 1.367(9)
C332 C333 1.359(9)
C431 C436 1.380(8)
C431 C432 1.388(8)
C232 C233 1.385(8)
C636 C635 1.372(8)
C512 C513 1.343(10)
C235 C234 1.352(9)
C235 C236 1.373(8)
C224 C223 1.346(9)
C224 C225 1.363(9)
C216 C215 1.376(8)
C216 C211 1.381(7)
C226 C225 1.394(9)
C131 C132 1.381(8)
C131 C136 1.395(8)
C612 C613 1.394(7)
C211 C212 1.403(8)
C516 C515 1.400(11)
C222 C223 1.370(8)
C521 C522 1.343(9)
C521 C526 1.383(8)
C312 C311 1.365(8)
C312 C313 1.387(9)
C116 C111 1.392(8)
C433 C434 1.357(11)
C433 C432 1.397(8)
C624 C625 1.375(10)
C624 C623 1.381(11)
C126 C125 1.387(8)
C311 C316 1.352(8)
C623 C622 1.375(9)
C113 C114 1.334(10)
C113 C112 1.381(9)
C422 C423 1.372(9)
C111 C112 1.365(7)
C333 C334 1.357(12)
C233 C234 1.379(9)
C321 C326 1.364(8)
C425 C426 1.357(8)
C425 C424 1.366(10)
C531 C536 1.340(9)
C531 C532 1.381(10)
C524 C525 1.372(13)
C524 C523 1.387(11)
C424 C423 1.359(10)
C635 C634 1.383(9)
C522 C523 1.398(10)
C416 C415 1.382(9)
C215 C214 1.363(10)
C621 C622 1.388(8)
C214 C213 1.375(10)
C212 C213 1.358(8)
C614 C615 1.354(8)
C614 C613 1.359(9)
C323 C324 1.349(11)
C526 C525 1.360(11)
C434 C435 1.357(10)
C435 C436 1.361(8)
C335 C334 1.381(11)
C632 C633 1.369(8)
C325 C324 1.337(11)
C325 C326 1.385(9)
C132 C133 1.363(9)
C535 C534 1.397(12)
C535 C536 1.420(10)
C124 C125 1.370(9)
C124 C123 1.386(9)
C634 C633 1.344(10)
C316 C315 1.416(11)
C122 C123 1.332(8)
C534 C533 1.366(13)
C532 C533 1.376(12)
C136 C135 1.345(9)
C315 C314 1.364(12)
C313 C314 1.331(11)
C134 C135 1.337(11)
C134 C133 1.389(11)
C515 C514 1.382(13)
C513 C514 1.312(12)
B1 F13 1.196(15)
B1 F11 1.202(14)
B1 F14 1.307(14)
B1 F12 1.347(15)
B2 F21 1.229(15)
B2 F23 1.332(13)
B2 F22 1.357(14)
B2 F24 1.364(14)
B3 F32 1.291(14)
B3 F34 1.304(12)
B3 F31 1.330(13)
B3 F33 1.383(13)
